data_4114056
loop_
_publ_author_name
'Karl J. Wallace'
'Warwick J. Belcher'
'David R. Turner'
'Kauser F. Syed'
'Jonathan W. Steed'

_publ_section_title
;
 Slow Anion Exchange, Conformational Equilibria, and Fluorescent Sensing
 in Venus Flytrap Aminopyridinium-Based Anion Hosts
;
_journal_name_full 'Journal of the American Chemical Society'
_journal_page_first 9699
_journal_page_last 9715
_journal_paper_doi 10.1021/ja034921w
_journal_volume 125
_journal_year 2003
_chemical_formula_sum 'C34.25 H53 Br3 N3 O4.5'
_chemical_formula_weight 818.53
_chemical_name_common kfs06
_chemical_name_systematic
;
 ?
;
_space_group_IT_number 2
_symmetry_cell_setting triclinic
_symmetry_space_group_name_Hall '-P 1'
_symmetry_space_group_name_H-M 'P -1'
_atom_sites_solution_hydrogens geom
_atom_sites_solution_primary direct
_atom_sites_solution_secondary difmap
_audit_creation_method SHELXL-97
_cell_angle_alpha 84.524(8)
_cell_angle_beta 77.220(9)
_cell_angle_gamma 86.894(8)
_cell_formula_units_Z 4
_cell_length_a 11.8589(2)
_cell_length_b 16.2547(3)
_cell_length_c 19.7964(4)
_cell_measurement_temperature 120(2)
_cell_volume 3702.34(18)
_computing_cell_refinement 'DENZO-SMN (Otwinowski & Minor, 1997)'
_computing_data_collection 'Collect (Hooft, 1999)'
_computing_data_reduction 'DENZO-SMN (Otwinowski & Minor, 1997)'
_computing_molecular_graphics 'X-Seed (Barbour, 1999)'
_computing_publication_material 'CIFTAB (Sheldrick, 1997)'
_computing_structure_refinement 'SHELXL-97 (Sheldrick, 1997)'
_computing_structure_solution 'SHELXS-97 (Sheldrick, 1990)'
_diffrn_ambient_temperature 120(2)
_diffrn_measured_fraction_theta_full 0.997
_diffrn_measured_fraction_theta_max 0.997
_diffrn_measurement_device_type 'Nonius KappaCCD'
_diffrn_radiation_monochromator graphite
_diffrn_radiation_source 'fine-focus sealed tube'
_diffrn_radiation_type MoK\a
_diffrn_radiation_wavelength 0.71073
_diffrn_reflns_av_R_equivalents 0.0959
_diffrn_reflns_av_sigmaI/netI 0.1299
_diffrn_reflns_limit_h_max 14
_diffrn_reflns_limit_h_min -14
_diffrn_reflns_limit_k_max 19
_diffrn_reflns_limit_k_min -19
_diffrn_reflns_limit_l_max 23
_diffrn_reflns_limit_l_min -23
_diffrn_reflns_number 23784
_diffrn_reflns_theta_full 25.00
_diffrn_reflns_theta_max 25.00
_diffrn_reflns_theta_min 2.52
_diffrn_standards_decay_% 0.0
_exptl_absorpt_coefficient_mu 3.309
_exptl_absorpt_correction_T_max 0.5574
_exptl_absorpt_correction_T_min 0.1771
_exptl_absorpt_correction_type multi-scan
_exptl_crystal_colour colourless
_exptl_crystal_density_diffrn 1.468
_exptl_crystal_description plate
_exptl_crystal_F_000 1682
_exptl_crystal_size_max 0.80
_exptl_crystal_size_mid 0.30
_exptl_crystal_size_min 0.20
_refine_diff_density_max 1.526
_refine_diff_density_min -1.172
_refine_diff_density_rms 0.125
_refine_ls_extinction_coef 0.0011(3)
_refine_ls_extinction_expression Fc^*^=kFc[1+0.001xFc^2^\l^3^/sin(2\q)]^-1/4^
_refine_ls_extinction_method SHELXL
_refine_ls_goodness_of_fit_ref 1.017
_refine_ls_hydrogen_treatment mixed
_refine_ls_matrix_type full
_refine_ls_number_parameters 782
_refine_ls_number_reflns 12997
_refine_ls_number_restraints 0
_refine_ls_restrained_S_all 1.017
_refine_ls_R_factor_all 0.1070
_refine_ls_R_factor_gt 0.0632
_refine_ls_shift/su_max 0.066
_refine_ls_shift/su_mean 0.001
_refine_ls_structure_factor_coef Fsqd
_refine_ls_weighting_details 'calc w=1/[\s^2^(Fo^2^)+(0.0690P)^2^+5.1188P] where P=(Fo^2^+2Fc^2^)/3'
_refine_ls_weighting_scheme calc
_refine_ls_wR_factor_gt 0.1570
_refine_ls_wR_factor_ref 0.1785
_reflns_number_gt 8579
_reflns_number_total 12997
_reflns_threshold_expression >2sigma(I)
_cod_data_source_file ja034921wsi20030228_094956.cif
_cod_data_source_block C:\structs\JWS\Kauser\kfs06\KFS06.CIF
_cod_original_cell_volume 3702.34(12)
_cod_original_formula_sum 'C34.25 H53 Br3 N3 O4.50'
_cod_database_code 4114056

loop_
_symmetry_equiv_pos_as_xyz
'x, y, z'
'-x, -y, -z'

loop_
_atom_site_label
_atom_site_type_symbol
_atom_site_fract_x
_atom_site_fract_y
_atom_site_fract_z
_atom_site_U_iso_or_equiv
_atom_site_adp_type
_atom_site_occupancy
_atom_site_symmetry_multiplicity
_atom_site_calc_flag
_atom_site_refinement_flags
_atom_site_disorder_assembly
_atom_site_disorder_group
Br1 Br 0.68464(5) 0.97213(4) -0.43629(3) 0.02758(18) Uani 1 1 d . . .
Br2 Br 0.72115(5) 0.62460(4) 0.61212(3) 0.03025(19) Uani 1 1 d . . .
Br3 Br 0.75460(7) 0.27966(5) 0.11749(4) 0.0465(2) Uani 1 1 d . . .
Br4 Br 0.52274(7) 0.88116(5) 0.11430(4) 0.0521(2) Uani 1 1 d . . .
Br5 Br 0.06182(13) 0.67710(8) 0.40823(7) 0.0302(3) Uani 0.75 1 d P A 1
Br6 Br 0.99649(13) 0.66333(9) 0.13619(7) 0.0544(4) Uani 0.60 1 d P B 1
N1 N 0.8440(4) 0.5786(4) 0.3742(3) 0.0390(15) Uani 1 1 d . . .
N2 N 0.4566(4) 0.8361(3) 0.5589(2) 0.0216(11) Uani 1 1 d . . .
N3 N 0.3412(4) 0.6325(3) 0.3101(3) 0.0252(12) Uani 1 1 d . . .
N4 N 0.7157(4) 1.0135(3) -0.0608(3) 0.0292(12) Uani 1 1 d . . .
N5 N 0.8743(4) 0.8499(3) -0.3598(2) 0.0219(11) Uani 1 1 d . . .
N6 N 0.8704(6) 0.6285(4) -0.0653(3) 0.0484(17) Uani 1 1 d . . .
C1 C 0.6702(5) 0.6754(4) 0.3801(3) 0.0244(14) Uani 1 1 d . . .
C2 C 0.6484(5) 0.7425(4) 0.4223(3) 0.0237(13) Uani 1 1 d . . .
C3 C 0.5347(5) 0.7707(4) 0.4474(3) 0.0224(13) Uani 1 1 d . . .
C4 C 0.4411(5) 0.7311(3) 0.4327(3) 0.0208(13) Uani 1 1 d . . .
C5 C 0.4639(5) 0.6609(3) 0.3944(3) 0.0216(13) Uani 1 1 d . . .
C6 C 0.5763(5) 0.6334(4) 0.3683(3) 0.0249(14) Uani 1 1 d . . .
C7 C 0.7922(5) 0.6544(4) 0.3443(4) 0.0358(17) Uani 1 1 d . . .
H7A H 0.7939 0.6480 0.2949 0.043 Uiso 1 1 calc R . .
H7B H 0.8410 0.7014 0.3457 0.043 Uiso 1 1 calc R . .
C8 C 0.9263(6) 0.5355(5) 0.3318(5) 0.055(2) Uani 1 1 d . . .
H8 H 0.9450 0.5515 0.2833 0.066 Uiso 1 1 calc R . .
C9 C 0.9835(8) 0.4681(7) 0.3587(7) 0.080(4) Uani 1 1 d . . .
H9 H 1.0403 0.4375 0.3284 0.096 Uiso 1 1 calc R . .
C10 C 0.9595(7) 0.4454(5) 0.4275(7) 0.066(3) Uani 1 1 d . . .
H10 H 0.9998 0.3995 0.4458 0.079 Uiso 1 1 calc R . .
C11 C 0.8739(6) 0.4905(4) 0.4723(5) 0.048(2) Uani 1 1 d . . .
H11 H 0.8541 0.4752 0.5208 0.058 Uiso 1 1 calc R . .
C12 C 0.8198(5) 0.5582(4) 0.4424(4) 0.0380(18) Uani 1 1 d . . .
H12 H 0.7641 0.5907 0.4715 0.046 Uiso 1 1 calc R . .
C13 C 0.5137(5) 0.8503(4) 0.4832(3) 0.0218(13) Uani 1 1 d . . .
H13A H 0.5886 0.8767 0.4788 0.026 Uiso 1 1 calc R . .
H13B H 0.4642 0.8887 0.4596 0.026 Uiso 1 1 calc R . .
C14 C 0.4933(5) 0.7739(4) 0.5991(3) 0.0263(14) Uani 1 1 d . . .
H14 H 0.5558 0.7384 0.5794 0.032 Uiso 1 1 calc R . .
C15 C 0.4425(6) 0.7609(4) 0.6678(3) 0.0341(16) Uani 1 1 d . . .
H15 H 0.4684 0.7160 0.6955 0.041 Uiso 1 1 calc R . .
C16 C 0.3526(6) 0.8134(4) 0.6973(3) 0.0354(16) Uani 1 1 d . . .
H16 H 0.3161 0.8048 0.7450 0.042 Uiso 1 1 calc R . .
C17 C 0.3172(6) 0.8789(4) 0.6555(3) 0.0330(16) Uani 1 1 d . . .
H17 H 0.2568 0.9163 0.6747 0.040 Uiso 1 1 calc R . .
C18 C 0.3704(5) 0.8892(4) 0.5860(3) 0.0264(14) Uani 1 1 d . . .
H18 H 0.3464 0.9337 0.5571 0.032 Uiso 1 1 calc R . .
C19 C 0.3624(5) 0.6146(4) 0.3822(3) 0.0245(14) Uani 1 1 d . . .
H19A H 0.3777 0.5544 0.3906 0.029 Uiso 1 1 calc R . .
H19B H 0.2915 0.6298 0.4162 0.029 Uiso 1 1 calc R . .
C20 C 0.3675(7) 0.7041(5) 0.2725(4) 0.054(2) Uani 1 1 d . . .
H20 H 0.4067 0.7440 0.2899 0.065 Uiso 1 1 calc R . .
C21 C 0.3384(8) 0.7211(5) 0.2085(5) 0.069(3) Uani 1 1 d . . .
H21 H 0.3573 0.7723 0.1820 0.083 Uiso 1 1 calc R . .
C22 C 0.2814(7) 0.6623(5) 0.1838(4) 0.053(2) Uani 1 1 d . . .
H22 H 0.2637 0.6715 0.1391 0.063 Uiso 1 1 calc R . .
C23 C 0.2508(6) 0.5905(4) 0.2247(4) 0.0419(18) Uani 1 1 d . . .
H23 H 0.2082 0.5507 0.2096 0.050 Uiso 1 1 calc R . .
C24 C 0.2818(6) 0.5768(4) 0.2868(3) 0.0334(16) Uani 1 1 d . . .
H24 H 0.2611 0.5268 0.3146 0.040 Uiso 1 1 calc R . .
C25 C 0.7502(5) 0.7835(4) 0.4396(3) 0.0273(15) Uani 1 1 d . . .
H25A H 0.8145 0.7421 0.4398 0.033 Uiso 1 1 calc R . .
H25B H 0.7263 0.8024 0.4870 0.033 Uiso 1 1 calc R . .
C26 C 0.7936(6) 0.8578(4) 0.3878(4) 0.0393(17) Uani 1 1 d . . .
H26A H 0.8103 0.8407 0.3403 0.059 Uiso 1 1 calc R . .
H26B H 0.8642 0.8777 0.3979 0.059 Uiso 1 1 calc R . .
H26C H 0.7339 0.9023 0.3921 0.059 Uiso 1 1 calc R . .
C27 C 0.3174(5) 0.7600(4) 0.4617(3) 0.0253(14) Uani 1 1 d . . .
H27A H 0.2704 0.7543 0.4269 0.030 Uiso 1 1 calc R . .
H27B H 0.3164 0.8193 0.4694 0.030 Uiso 1 1 calc R . .
C28 C 0.2623(5) 0.7112(4) 0.5302(3) 0.0304(15) Uani 1 1 d . . .
H28A H 0.2715 0.6519 0.5244 0.046 Uiso 1 1 calc R . .
H28B H 0.1798 0.7266 0.5430 0.046 Uiso 1 1 calc R . .
H28C H 0.3005 0.7240 0.5669 0.046 Uiso 1 1 calc R . .
C29 C 0.5983(6) 0.5561(4) 0.3285(4) 0.0343(16) Uani 1 1 d . . .
H29A H 0.6749 0.5593 0.2961 0.041 Uiso 1 1 calc R . .
H29B H 0.5391 0.5545 0.3004 0.041 Uiso 1 1 calc R . .
C30 C 0.5950(6) 0.4757(4) 0.3772(4) 0.0411(18) Uani 1 1 d . . .
H30A H 0.6495 0.4787 0.4075 0.062 Uiso 1 1 calc R . .
H30B H 0.6168 0.4283 0.3493 0.062 Uiso 1 1 calc R . .
H30C H 0.5166 0.4690 0.4057 0.062 Uiso 1 1 calc R . .
C31 C 0.7304(5) 0.8809(4) -0.1193(3) 0.0245(14) Uani 1 1 d . . .
C32 C 0.7199(5) 0.8809(4) -0.1885(3) 0.0246(14) Uani 1 1 d . . .
C33 C 0.7874(5) 0.8232(4) -0.2315(3) 0.0231(13) Uani 1 1 d . . .
C34 C 0.8622(5) 0.7662(4) -0.2051(3) 0.0255(14) Uani 1 1 d . . .
C35 C 0.8699(5) 0.7654(4) -0.1354(3) 0.0317(15) Uani 1 1 d . . .
C36 C 0.8049(5) 0.8241(4) -0.0925(3) 0.0255(14) Uani 1 1 d . . .
C37 C 0.6551(5) 0.9383(4) -0.0725(3) 0.0268(14) Uani 1 1 d . . .
H37A H 0.6254 0.9075 -0.0269 0.032 Uiso 1 1 calc R . .
H37B H 0.5878 0.9569 -0.0927 0.032 Uiso 1 1 calc R . .
C38 C 0.6940(6) 1.0392(4) 0.0038(4) 0.0358(16) Uani 1 1 d . . .
H38 H 0.6462 1.0082 0.0414 0.043 Uiso 1 1 calc R . .
C39 C 0.7414(6) 1.1103(4) 0.0145(4) 0.0434(19) Uani 1 1 d . . .
H39 H 0.7280 1.1280 0.0601 0.052 Uiso 1 1 calc R . .
C40 C 0.8087(6) 1.1568(4) -0.0404(4) 0.0393(17) Uani 1 1 d . . .
H40 H 0.8403 1.2069 -0.0333 0.047 Uiso 1 1 calc R . .
C41 C 0.8287(6) 1.1288(4) -0.1055(4) 0.0384(17) Uani 1 1 d . . .
H41 H 0.8759 1.1591 -0.1438 0.046 Uiso 1 1 calc R . .
C42 C 0.7805(6) 1.0573(4) -0.1150(3) 0.0337(16) Uani 1 1 d . . .
H42 H 0.7931 1.0387 -0.1602 0.040 Uiso 1 1 calc R . .
C43 C 0.7722(5) 0.8202(4) -0.3059(3) 0.0266(14) Uani 1 1 d . . .
H43A H 0.7579 0.7626 -0.3131 0.032 Uiso 1 1 calc R . .
H43B H 0.7031 0.8547 -0.3120 0.032 Uiso 1 1 calc R . .
C44 C 0.9285(6) 0.9173(4) -0.3517(3) 0.0335(16) Uani 1 1 d . . .
H44 H 0.9038 0.9445 -0.3103 0.040 Uiso 1 1 calc R . .
C45 C 1.0188(6) 0.9479(4) -0.4019(4) 0.0385(17) Uani 1 1 d . . .
H45 H 1.0565 0.9956 -0.3952 0.046 Uiso 1 1 calc R . .
C46 C 1.0546(6) 0.9086(4) -0.4626(4) 0.0380(17) Uani 1 1 d . . .
H46 H 1.1172 0.9289 -0.4979 0.046 Uiso 1 1 calc R . .
C47 C 0.9973(5) 0.8387(4) -0.4709(3) 0.0312(15) Uani 1 1 d . . .
H47 H 1.0201 0.8105 -0.5119 0.037 Uiso 1 1 calc R . .
C48 C 0.9065(5) 0.8113(4) -0.4181(3) 0.0257(14) Uani 1 1 d . . .
H48 H 0.8662 0.7642 -0.4233 0.031 Uiso 1 1 calc R . .
C49 C 0.9412(7) 0.6991(5) -0.1037(4) 0.046(2) Uani 1 1 d . . .
H49A H 1.0025 0.6776 -0.1410 0.056 Uiso 1 1 calc R . .
H49B H 0.9795 0.7239 -0.0712 0.056 Uiso 1 1 calc R . .
C50 C 0.7912(8) 0.5990(4) -0.0920(4) 0.055(2) Uani 1 1 d . . .
H50 H 0.7722 0.6264 -0.1328 0.065 Uiso 1 1 calc R . .
C51 C 0.7362(11) 0.5299(5) -0.0620(4) 0.078(3) Uani 1 1 d . . .
H51 H 0.6782 0.5088 -0.0812 0.093 Uiso 1 1 calc R . .
C52 C 0.7656(13) 0.4892(6) -0.0016(5) 0.097(4) Uani 1 1 d . . .
H52 H 0.7288 0.4401 0.0203 0.116 Uiso 1 1 calc R . .
C53 C 0.8515(12) 0.5239(8) 0.0251(5) 0.099(4) Uani 1 1 d . . .
H53 H 0.8732 0.4991 0.0660 0.118 Uiso 1 1 calc R . .
C54 C 0.9018(10) 0.5923(6) -0.0082(4) 0.073(3) Uani 1 1 d . . .
H54 H 0.9606 0.6157 0.0089 0.088 Uiso 1 1 calc R . .
C55 C 0.6313(6) 0.9387(4) -0.2156(3) 0.0333(16) Uani 1 1 d . . .
H55A H 0.6580 0.9521 -0.2662 0.040 Uiso 1 1 calc R . .
H55B H 0.6232 0.9909 -0.1927 0.040 Uiso 1 1 calc R . .
C56 C 0.5137(6) 0.8976(5) -0.2007(5) 0.054(2) Uani 1 1 d . . .
H56A H 0.4829 0.8907 -0.1504 0.081 Uiso 1 1 calc R . .
H56B H 0.5234 0.8434 -0.2195 0.081 Uiso 1 1 calc R . .
H56C H 0.4598 0.9326 -0.2228 0.081 Uiso 1 1 calc R . .
C57 C 0.9378(6) 0.7050(4) -0.2514(3) 0.0322(16) Uani 1 1 d . . .
H57A H 0.9030 0.6981 -0.2914 0.039 Uiso 1 1 calc R . .
H57B H 0.9393 0.6505 -0.2245 0.039 Uiso 1 1 calc R . .
C58 C 1.0633(6) 0.7335(5) -0.2786(4) 0.0423(18) Uani 1 1 d . . .
H58A H 1.0983 0.7405 -0.2392 0.063 Uiso 1 1 calc R . .
H58B H 1.0626 0.7862 -0.3070 0.063 Uiso 1 1 calc R . .
H58C H 1.1084 0.6918 -0.3069 0.063 Uiso 1 1 calc R . .
C59 C 0.8201(5) 0.8252(4) -0.0180(3) 0.0330(16) Uani 1 1 d . . .
H59A H 0.8308 0.7677 0.0016 0.040 Uiso 1 1 calc R . .
H59B H 0.7490 0.8493 0.0105 0.040 Uiso 1 1 calc R . .
C60 C 0.9237(6) 0.8752(5) -0.0138(4) 0.0463(19) Uani 1 1 d . . .
H60A H 0.9119 0.9328 -0.0312 0.069 Uiso 1 1 calc R . .
H60B H 0.9943 0.8516 -0.0421 0.069 Uiso 1 1 calc R . .
H60C H 0.9312 0.8731 0.0347 0.069 Uiso 1 1 calc R . .
Br5A Br 0.0659(4) 0.7083(3) 0.3810(2) 0.0368(10) Uani 0.25 1 d P C 2
Br6A Br 0.99082(19) 0.53196(13) 0.16429(10) 0.0514(5) Uani 0.40 1 d P D 2
O1S O 0.5156(12) 0.4094(9) -0.0420(7) 0.082(4) Uiso 0.50 1 d P . .
O2S O 0.5779(10) 0.3138(7) 0.0068(6) 0.064(3) Uiso 0.50 1 d P . .
O3S O 0.7348(6) 0.4461(4) 0.2022(4) 0.084(2) Uiso 1 1 d . . .
O4S O 0.5935(7) 0.5723(5) 0.1501(4) 0.095(2) Uiso 1 1 d . . .
O5S O 0.6751(6) 0.6200(4) -0.2189(3) 0.0773(18) Uiso 1 1 d . . .
O6S O 0.9748(14) 0.7221(11) 0.1236(9) 0.102(5) Uiso 0.50 1 d P E 2
O7S O 0.7774(15) 0.8336(11) 0.1871(9) 0.110(5) Uiso 0.50 1 d P F 1
O8S O 0.3899(8) 0.8902(6) 0.3300(5) 0.045(2) Uiso 0.50 1 d P G 1
O9S O 0.6705(14) 0.9182(10) 0.2355(9) 0.107(5) Uiso 0.50 1 d P H 2
O10S O 0.9379(17) 0.4589(12) 0.1776(10) 0.101(7) Uiso 0.50 1 d P I 1
O11S O 1.1327(7) 1.0023(5) -0.2468(5) 0.112(3) Uiso 1 1 d . . .
O12S O 0.9022(13) 1.0710(8) -0.2739(7) 0.071(4) Uiso 0.50 1 d P J 1
O13S O 0.8220(16) 1.0809(10) -0.2746(9) 0.090(4) Uiso 0.50 1 d P K 2
O15S O 1.0253(10) 0.7776(7) 0.2615(6) 0.063(3) Uiso 0.50 1 d P . .
C1S C 0.5082(13) 0.4656(10) -0.0482(8) 0.045(4) Uiso 0.50 1 d P . .
C2S C 0.4889(16) 0.2659(11) 0.0284(9) 0.063(5) Uiso 0.50 1 d P . .
C3S C 0.6648(9) 0.3874(6) 0.1906(5) 0.079(3) Uiso 1 1 d . . .
C4S C 0.6535(9) 0.6496(6) 0.1461(5) 0.077(3) Uiso 1 1 d . . .
C5S C 0.5603(11) 0.6104(8) -0.1940(6) 0.099(4) Uiso 1 1 d . . .
C6S C 0.895(2) 0.7679(18) 0.1771(15) 0.117(9) Uiso 0.50 1 d P E 2
C7S C 0.878(3) 0.8411(19) 0.2013(16) 0.128(10) Uiso 0.50 1 d P F 1
C8S C 0.5255(13) 0.9058(9) 0.2986(8) 0.047(4) Uiso 0.50 1 d P G 1
C9S C 0.7414(15) 0.9142(11) 0.1681(9) 0.058(4) Uiso 0.50 1 d P H 2
C10S C 0.9796(18) 0.4696(14) 0.1751(10) 0.047(5) Uiso 0.50 1 d P I 1
C11S C 1.0841(10) 0.9528(7) -0.1865(6) 0.088(3) Uiso 1 1 d . . .
C12S C 0.7939(18) 1.1150(13) -0.3106(11) 0.071(5) Uiso 0.50 1 d P J 1
C13S C 0.8849(18) 1.1194(13) -0.3041(11) 0.066(5) Uiso 0.50 1 d P K 2

loop_
_atom_site_aniso_label
_atom_site_aniso_U_11
_atom_site_aniso_U_22
_atom_site_aniso_U_33
_atom_site_aniso_U_23
_atom_site_aniso_U_13
_atom_site_aniso_U_12
Br1 0.0300(4) 0.0239(3) 0.0322(4) 0.0000(3) -0.0147(3) -0.0020(3)
Br2 0.0249(4) 0.0232(3) 0.0424(4) -0.0013(3) -0.0079(3) 0.0005(3)
Br3 0.0605(5) 0.0425(4) 0.0390(4) -0.0084(3) -0.0140(4) -0.0012(4)
Br4 0.0587(5) 0.0337(4) 0.0498(5) 0.0048(3) 0.0117(4) 0.0103(4)
Br5 0.0196(5) 0.0270(7) 0.0468(9) -0.0046(5) -0.0121(6) -0.0020(5)
Br6 0.0722(10) 0.0507(9) 0.0404(7) -0.0038(6) -0.0110(7) -0.0106(7)
N1 0.016(3) 0.047(4) 0.056(4) -0.030(3) -0.002(3) -0.001(3)
N2 0.019(3) 0.021(3) 0.028(3) -0.004(2) -0.010(2) -0.003(2)
N3 0.020(3) 0.025(3) 0.033(3) -0.003(2) -0.010(2) -0.004(2)
N4 0.023(3) 0.034(3) 0.034(3) -0.015(3) -0.009(2) -0.002(2)
N5 0.025(3) 0.022(3) 0.020(3) 0.000(2) -0.009(2) 0.000(2)
N6 0.086(5) 0.043(4) 0.018(3) -0.008(3) -0.019(3) 0.034(4)
C1 0.021(3) 0.030(3) 0.021(3) -0.008(3) 0.002(3) -0.003(3)
C2 0.022(3) 0.024(3) 0.025(3) -0.003(3) -0.003(3) -0.007(3)
C3 0.017(3) 0.026(3) 0.025(3) -0.004(3) -0.006(3) -0.001(3)
C4 0.014(3) 0.024(3) 0.025(3) 0.001(3) -0.009(2) 0.001(2)
C5 0.018(3) 0.023(3) 0.027(3) -0.005(3) -0.009(3) -0.004(2)
C6 0.027(4) 0.026(3) 0.024(3) -0.005(3) -0.011(3) -0.002(3)
C7 0.024(4) 0.045(4) 0.040(4) -0.022(3) -0.004(3) -0.004(3)
C8 0.021(4) 0.066(6) 0.082(6) -0.057(5) 0.000(4) 0.003(4)
C9 0.036(5) 0.064(7) 0.145(11) -0.072(8) -0.006(6) 0.005(5)
C10 0.026(5) 0.022(4) 0.161(11) -0.030(6) -0.037(6) 0.003(3)
C11 0.022(4) 0.031(4) 0.100(7) -0.015(4) -0.025(4) -0.005(3)
C12 0.013(3) 0.028(4) 0.077(6) -0.024(4) -0.012(3) 0.001(3)
C13 0.013(3) 0.027(3) 0.025(3) -0.002(3) -0.004(2) -0.002(2)
C14 0.026(3) 0.026(3) 0.029(4) -0.007(3) -0.011(3) 0.003(3)
C15 0.041(4) 0.031(4) 0.035(4) 0.002(3) -0.021(3) -0.001(3)
C16 0.033(4) 0.050(4) 0.025(4) -0.007(3) -0.007(3) -0.007(3)
C17 0.029(4) 0.041(4) 0.029(4) -0.008(3) -0.007(3) 0.003(3)
C18 0.025(3) 0.024(3) 0.033(4) -0.004(3) -0.011(3) 0.000(3)
C19 0.023(3) 0.026(3) 0.029(3) -0.005(3) -0.011(3) -0.006(3)
C20 0.069(6) 0.054(5) 0.050(5) 0.017(4) -0.040(4) -0.033(4)
C21 0.093(7) 0.058(6) 0.066(6) 0.032(5) -0.046(5) -0.042(5)
C22 0.071(6) 0.056(5) 0.041(4) -0.004(4) -0.031(4) -0.011(4)
C23 0.057(5) 0.029(4) 0.048(4) -0.007(3) -0.028(4) -0.004(3)
C24 0.051(4) 0.024(3) 0.032(4) -0.004(3) -0.021(3) -0.007(3)
C25 0.014(3) 0.037(4) 0.033(4) -0.016(3) -0.003(3) -0.002(3)
C26 0.029(4) 0.038(4) 0.050(4) -0.007(3) -0.001(3) -0.015(3)
C27 0.016(3) 0.022(3) 0.041(4) -0.005(3) -0.012(3) 0.000(2)
C28 0.022(3) 0.034(4) 0.034(4) -0.004(3) -0.003(3) -0.003(3)
C29 0.028(4) 0.039(4) 0.042(4) -0.020(3) -0.014(3) -0.001(3)
C30 0.036(4) 0.025(4) 0.071(5) -0.016(4) -0.026(4) 0.003(3)
C31 0.020(3) 0.025(3) 0.029(3) -0.006(3) -0.006(3) -0.002(3)
C32 0.018(3) 0.027(3) 0.031(3) -0.007(3) -0.006(3) -0.004(3)
C33 0.020(3) 0.026(3) 0.025(3) -0.001(3) -0.009(3) -0.005(3)
C34 0.020(3) 0.028(3) 0.029(3) -0.004(3) -0.007(3) 0.000(3)
C35 0.026(4) 0.040(4) 0.031(4) -0.007(3) -0.011(3) 0.008(3)
C36 0.027(3) 0.028(3) 0.023(3) -0.006(3) -0.008(3) 0.001(3)
C37 0.024(3) 0.026(3) 0.033(4) -0.011(3) -0.010(3) 0.002(3)
C38 0.034(4) 0.040(4) 0.035(4) -0.013(3) -0.003(3) -0.006(3)
C39 0.042(4) 0.045(4) 0.046(4) -0.025(4) -0.006(4) -0.006(4)
C40 0.034(4) 0.034(4) 0.054(5) -0.012(4) -0.014(4) -0.001(3)
C41 0.036(4) 0.035(4) 0.045(4) -0.003(3) -0.009(3) -0.004(3)
C42 0.035(4) 0.038(4) 0.029(4) -0.001(3) -0.008(3) -0.004(3)
C43 0.023(3) 0.031(4) 0.029(3) -0.008(3) -0.010(3) -0.003(3)
C44 0.044(4) 0.027(4) 0.032(4) -0.008(3) -0.011(3) -0.004(3)
C45 0.040(4) 0.034(4) 0.042(4) 0.002(3) -0.010(3) -0.013(3)
C46 0.029(4) 0.035(4) 0.044(4) 0.014(3) -0.004(3) -0.002(3)
C47 0.032(4) 0.032(4) 0.030(4) -0.001(3) -0.009(3) 0.005(3)
C48 0.023(3) 0.027(3) 0.028(3) -0.005(3) -0.008(3) 0.003(3)
C49 0.051(5) 0.062(5) 0.031(4) -0.016(4) -0.021(4) 0.027(4)
C50 0.109(7) 0.029(4) 0.026(4) -0.001(3) -0.020(5) 0.016(4)
C51 0.155(10) 0.041(5) 0.041(5) 0.005(4) -0.034(6) 0.001(6)
C52 0.191(13) 0.044(6) 0.048(6) 0.011(5) -0.019(7) 0.011(7)
C53 0.170(13) 0.088(9) 0.044(6) -0.018(6) -0.046(7) 0.054(8)
C54 0.126(9) 0.060(6) 0.032(5) -0.002(4) -0.025(5) 0.041(6)
C55 0.042(4) 0.031(4) 0.032(4) -0.012(3) -0.017(3) 0.015(3)
C56 0.035(4) 0.068(6) 0.071(6) -0.027(5) -0.031(4) 0.011(4)
C57 0.047(4) 0.027(4) 0.025(3) -0.006(3) -0.016(3) 0.014(3)
C58 0.034(4) 0.059(5) 0.033(4) -0.011(4) -0.006(3) 0.013(4)
C59 0.030(4) 0.047(4) 0.027(4) -0.014(3) -0.014(3) 0.006(3)
C60 0.037(4) 0.070(5) 0.039(4) -0.023(4) -0.017(3) 0.007(4)
Br5A 0.0140(15) 0.050(3) 0.050(3) -0.0235(19) -0.0086(19) 0.0021(19)
Br6A 0.0721(14) 0.0431(12) 0.0465(11) -0.0106(9) -0.0277(10) 0.0036(10)

loop_
_atom_type_symbol
_atom_type_description
_atom_type_scat_dispersion_real
_atom_type_scat_dispersion_imag
_atom_type_scat_source
C C 0.0033 0.0016 'International Tables Vol C Tables 4.2.6.8 and 6.1.1.4'
H H 0.0000 0.0000 'International Tables Vol C Tables 4.2.6.8 and 6.1.1.4'
N N 0.0061 0.0033 'International Tables Vol C Tables 4.2.6.8 and 6.1.1.4'
Br Br -0.2901 2.4595 'International Tables Vol C Tables 4.2.6.8 and 6.1.1.4'
O O 0.0106 0.0060 'International Tables Vol C Tables 4.2.6.8 and 6.1.1.4'

loop_
_geom_angle_atom_site_label_1
_geom_angle_atom_site_label_2
_geom_angle_atom_site_label_3
_geom_angle
C12 N1 C8 120.2(7)
C12 N1 C7 120.8(5)
C8 N1 C7 118.5(7)
C14 N2 C18 120.8(5)
C14 N2 C13 120.6(5)
C18 N2 C13 118.5(5)
C20 N3 C24 119.7(6)
C20 N3 C19 122.6(5)
C24 N3 C19 117.3(5)
C42 N4 C38 121.4(5)
C42 N4 C37 120.0(5)
C38 N4 C37 118.3(5)
C48 N5 C44 120.4(5)
C48 N5 C43 119.1(5)
C44 N5 C43 120.4(5)
C50 N6 C54 122.7(8)
C50 N6 C49 119.9(6)
C54 N6 C49 116.9(8)
C6 C1 C2 119.4(5)
C6 C1 C7 121.1(5)
C2 C1 C7 119.3(5)
C3 C2 C1 119.9(5)
C3 C2 C25 120.8(5)
C1 C2 C25 119.3(5)
C2 C3 C4 120.3(5)
C2 C3 C13 119.2(5)
C4 C3 C13 120.1(5)
C5 C4 C3 119.0(5)
C5 C4 C27 120.5(5)
C3 C4 C27 120.4(5)
C6 C5 C4 121.1(5)
C6 C5 C19 119.8(5)
C4 C5 C19 119.1(5)
C5 C6 C1 120.0(5)
C5 C6 C29 119.9(5)
C1 C6 C29 120.0(5)
N1 C7 C1 115.1(6)
N1 C8 C9 120.3(9)
C10 C9 C8 120.6(8)
C9 C10 C11 119.4(9)
C12 C11 C10 117.4(9)
N1 C12 C11 121.9(7)
N2 C13 C3 112.4(5)
N2 C14 C15 121.0(6)
C14 C15 C16 119.8(6)
C15 C16 C17 118.8(6)
C18 C17 C16 119.4(6)
N2 C18 C17 120.2(6)
N3 C19 C5 113.3(5)
N3 C20 C21 121.0(6)
C22 C21 C20 118.8(7)
C23 C22 C21 119.2(7)
C24 C23 C22 119.5(6)
N3 C24 C23 121.7(6)
C2 C25 C26 112.8(5)
C4 C27 C28 112.8(5)
C6 C29 C30 112.5(5)
C36 C31 C32 120.5(5)
C36 C31 C37 119.5(5)
C32 C31 C37 119.8(5)
C31 C32 C33 119.4(5)
C31 C32 C55 120.0(5)
C33 C32 C55 120.5(5)
C34 C33 C32 120.4(5)
C34 C33 C43 119.9(5)
C32 C33 C43 119.6(5)
C33 C34 C35 119.7(5)
C33 C34 C57 121.1(5)
C35 C34 C57 119.2(5)
C34 C35 C36 120.2(6)
C34 C35 C49 120.7(6)
C36 C35 C49 118.9(6)
C31 C36 C35 119.6(5)
C31 C36 C59 121.1(5)
C35 C36 C59 119.3(5)
C31 C37 N4 114.0(5)
N4 C38 C39 119.3(7)
C38 C39 C40 120.6(7)
C41 C40 C39 118.5(6)
C42 C41 C40 120.0(7)
N4 C42 C41 120.2(6)
N5 C43 C33 113.4(4)
N5 C44 C45 121.4(6)
C44 C45 C46 119.3(6)
C45 C46 C47 119.0(6)
C48 C47 C46 118.6(6)
N5 C48 C47 121.3(6)
N6 C49 C35 112.8(6)
N6 C50 C51 120.4(8)
C50 C51 C52 119.4(10)
C51 C52 C53 117.7(10)
C54 C53 C52 118.8(10)
C53 C54 N6 120.9(11)
C32 C55 C56 110.1(6)
C34 C57 C58 112.7(5)
C36 C59 C60 112.3(6)

loop_
_geom_bond_atom_site_label_1
_geom_bond_atom_site_label_2
_geom_bond_distance
N1 C12 1.330(10)
N1 C8 1.350(8)
N1 C7 1.477(9)
N2 C14 1.340(8)
N2 C18 1.353(7)
N2 C13 1.502(7)
N3 C20 1.333(9)
N3 C24 1.351(7)
N3 C19 1.502(7)
N4 C42 1.341(8)
N4 C38 1.349(8)
N4 C37 1.513(7)
N5 C48 1.337(7)
N5 C44 1.340(7)
N5 C43 1.494(8)
N6 C50 1.306(10)
N6 C54 1.341(10)
N6 C49 1.503(10)
C1 C6 1.410(8)
C1 C2 1.415(8)
C1 C7 1.501(8)
C2 C3 1.399(8)
C2 C25 1.527(7)
C3 C4 1.410(8)
C3 C13 1.516(8)
C4 C5 1.410(8)
C4 C27 1.519(8)
C5 C6 1.385(8)
C5 C19 1.529(7)
C6 C29 1.526(8)
C8 C9 1.382(14)
C9 C10 1.348(14)
C10 C11 1.413(12)
C11 C12 1.393(10)
C14 C15 1.362(9)
C15 C16 1.388(9)
C16 C17 1.389(9)
C17 C18 1.379(9)
C20 C21 1.384(10)
C21 C22 1.384(10)
C22 C23 1.373(10)
C23 C24 1.354(9)
C25 C26 1.541(9)
C27 C28 1.534(9)
C29 C30 1.546(10)
C31 C36 1.393(8)
C31 C32 1.404(8)
C31 C37 1.495(8)
C32 C33 1.419(8)
C32 C55 1.523(8)
C33 C34 1.394(8)
C33 C43 1.527(8)
C34 C35 1.402(8)
C34 C57 1.532(8)
C35 C36 1.419(8)
C35 C49 1.508(9)
C36 C59 1.526(8)
C38 C39 1.367(9)
C39 C40 1.383(10)
C40 C41 1.374(10)
C41 C42 1.369(9)
C44 C45 1.368(9)
C45 C46 1.388(10)
C46 C47 1.396(9)
C47 C48 1.384(9)
C50 C51 1.350(12)
C51 C52 1.413(13)
C52 C53 1.412(17)
C53 C54 1.336(15)
C55 C56 1.535(10)
C57 C58 1.546(10)
C59 C60 1.530(9)
O1S C1S 0.911(17)
O2S C2S 1.32(2)
O3S C3S 1.365(11)
O4S C4S 1.464(12)
O5S C5S 1.353(13)
O6S C6S 1.48(3)
O7S C7S 1.29(3)
O8S C8S 1.616(18)
O9S C9S 1.42(2)
O10S C10S 0.52(3)
O11S C11S 1.402(13)
O12S C12S 1.70(3)
O13S C13S 1.04(2)
